data_1572006
loop_
_publ_author_name
'Wang, Patrick'
'Fares, Mohamed'
'Eladwy, Radwa A.'
'Bhuyan, Deep J.'
'Wu, Xin'
'Lewis, William'
'Loeb, Stephen J.'
'Macreadie, Lauren K.'
'Gale, Philip A.'

_publ_section_title
;
 Platinum-based metal complexes as chloride transporters that trigger
 apoptosis.
;
_journal_issue 29
_journal_name_full 'Chemical science'
_journal_page_first 11584
_journal_page_last 11593
_journal_paper_doi 10.1039/d4sc02115k
_journal_volume 15
_journal_year 2024
_chemical_formula_moiety 'C52 H60 N12 O4 Pt, 2(B F4)'
_chemical_formula_sum 'C52 H60 B2 F8 N12 O4 Pt'
_chemical_formula_weight 1285.83
_space_group_crystal_system monoclinic
_space_group_IT_number 14
_space_group_name_Hall '-P 2ybc'
_space_group_name_H-M_alt 'P 1 21/c 1'
_atom_sites_solution_hydrogens mixed
_atom_sites_solution_primary iterative
_audit_creation_date 2024-02-07
_audit_creation_method
;
Olex2 1.5
(compiled 2023.08.24 svn.re1ec1418 for OlexSys, GUI svn.r6817)
;
_audit_update_record
;
2024-02-16 deposited with the CCDC.	2024-06-21 downloaded from the CCDC.
;
_cell_angle_alpha 90
_cell_angle_beta 106.062(11)
_cell_angle_gamma 90
_cell_formula_units_Z 2
_cell_length_a 12.1096(12)
_cell_length_b 19.8229(13)
_cell_length_c 11.4298(12)
_cell_measurement_reflns_used 5197
_cell_measurement_temperature 100(2)
_cell_measurement_theta_max 25.7040
_cell_measurement_theta_min 2.1080
_cell_volume 2636.6(4)
_computing_cell_refinement 'CrysAlisPro 1.171.42.67a (Rigaku OD, 2022)'
_computing_data_collection 'CrysAlisPro 1.171.42.67a (Rigaku OD, 2022)'
_computing_data_reduction 'CrysAlisPro 1.171.42.67a (Rigaku OD, 2022)'
_computing_molecular_graphics 'Olex2 1.5 (Dolomanov et al., 2009)'
_computing_publication_material 'Olex2 1.5 (Dolomanov et al., 2009)'
_computing_structure_refinement 'SHELXL 2018/3 (Sheldrick, 2015)'
_computing_structure_solution 'olex2.solve 1.5 (Bourhis et al., 2015)'
_diffrn_ambient_environment N~2~
_diffrn_ambient_temperature 100(2)
_diffrn_detector 'CCD plate'
_diffrn_detector_area_resol_mean 5.2930
_diffrn_detector_type Atlas
_diffrn_measured_fraction_theta_full 1.000
_diffrn_measured_fraction_theta_max 1.000
_diffrn_measurement_details
;
List of Runs (angles in degrees, time in seconds):

  # Type    Start    End  Width  t~exp~   \w     \q     \k     \f   Frames
#--------------------------------------------------------------------------
  1  \w    -41.00  66.00   1.00   45.00    --  -11.94  38.00-120.00  107
  2  \w    -76.00 106.00   1.00   45.00    --   14.91   0.00-180.00  182
  3  \w    -42.00  23.00   1.00   45.00    --  -11.94 -77.00 -90.00   65
  4  \w    -42.00  23.00   1.00   45.00    --  -11.94 -77.00 150.00   65
  5  \w    -15.00  30.00   1.00   45.00    --  -11.94 -99.00 150.00   45
  6  \w    -15.00  57.00   1.00   45.00    --   14.91 -99.00 150.00   72
  7  \w    -15.00  57.00   1.00   45.00    --   14.91 -99.00   0.00   72
  8  \w    -63.00  44.00   1.00   45.00    --   14.91 -38.00  60.00  107
  9  \w    -42.00 -21.00   1.00   45.00    --  -11.94 -77.00  30.00   21
;
_diffrn_measurement_device 'four-circle diffractometer'
_diffrn_measurement_device_type 'SuperNova, Dual, Cu at home/near, Atlas'
_diffrn_measurement_method '\w scans'
_diffrn_orient_matrix_type 'CrysAlisPro convention (1999,Acta A55,543-557)'
_diffrn_orient_matrix_UB_11 0.0187000000
_diffrn_orient_matrix_UB_12 -0.0203569000
_diffrn_orient_matrix_UB_13 0.0528721000
_diffrn_orient_matrix_UB_21 -0.0517418000
_diffrn_orient_matrix_UB_22 -0.0187960000
_diffrn_orient_matrix_UB_23 -0.0183108000
_diffrn_orient_matrix_UB_31 0.0261940000
_diffrn_orient_matrix_UB_32 -0.0226628000
_diffrn_orient_matrix_UB_33 -0.0322552000
_diffrn_radiation_monochromator mirror
_diffrn_radiation_probe x-ray
_diffrn_radiation_type 'Mo K\a'
_diffrn_radiation_wavelength 0.71073
_diffrn_reflns_av_R_equivalents 0.2593
_diffrn_reflns_av_unetI/netI 0.1535
_diffrn_reflns_Laue_measured_fraction_full 1.000
_diffrn_reflns_Laue_measured_fraction_max 1.000
_diffrn_reflns_limit_h_max 14
_diffrn_reflns_limit_h_min -14
_diffrn_reflns_limit_k_max 23
_diffrn_reflns_limit_k_min -23
_diffrn_reflns_limit_l_max 13
_diffrn_reflns_limit_l_min -13
_diffrn_reflns_number 39122
_diffrn_reflns_point_group_measured_fraction_full 1.000
_diffrn_reflns_point_group_measured_fraction_max 1.000
_diffrn_reflns_theta_full 25.025
_diffrn_reflns_theta_max 25.025
_diffrn_reflns_theta_min 2.029
_diffrn_source 'micro-focus sealed X-ray tube'
_diffrn_source_type 'SuperNova (Mo) X-ray Source'
_exptl_absorpt_coefficient_mu 2.748
_exptl_absorpt_correction_T_max 1.000
_exptl_absorpt_correction_T_min 0.797
_exptl_absorpt_correction_type gaussian
_exptl_absorpt_process_details
;
CrysAlisPro 1.171.42.67a (Rigaku Oxford Diffraction, 2022)
Numerical absorption correction based on gaussian integration over
a multifaceted crystal model
Empirical absorption correction using spherical harmonics,
implemented in SCALE3 ABSPACK scaling algorithm.
;
_exptl_crystal_colour 'clear light yellow'
_exptl_crystal_colour_lustre clear
_exptl_crystal_colour_modifier light
_exptl_crystal_colour_primary yellow
_exptl_crystal_density_diffrn 1.620
_exptl_crystal_description block
_exptl_crystal_F_000 1296
_exptl_crystal_size_max 0.121
_exptl_crystal_size_mid 0.072
_exptl_crystal_size_min 0.031
_refine_diff_density_max 1.420
_refine_diff_density_min -1.939
_refine_diff_density_rms 0.199
_refine_ls_extinction_method none
_refine_ls_goodness_of_fit_ref 0.989
_refine_ls_hydrogen_treatment mixed
_refine_ls_matrix_type full
_refine_ls_number_parameters 372
_refine_ls_number_reflns 4655
_refine_ls_number_restraints 6
_refine_ls_restrained_S_all 0.989
_refine_ls_R_factor_all 0.1254
_refine_ls_R_factor_gt 0.0660
_refine_ls_shift/su_max 0.000
_refine_ls_shift/su_mean 0.000
_refine_ls_structure_factor_coef Fsqd
_refine_ls_weighting_details 'w=1/[\s^2^(Fo^2^)+(0.0564P)^2^] where P=(Fo^2^+2Fc^2^)/3'
_refine_ls_weighting_scheme calc
_refine_ls_wR_factor_gt 0.1315
_refine_ls_wR_factor_ref 0.1601
_reflns_Friedel_coverage 0.000
_reflns_number_gt 2732
_reflns_number_total 4655
_reflns_threshold_expression 'I > 2\s(I)'
_cod_data_source_file d4sc02115k2.cif
_cod_data_source_block pag22_s2619_sn1002
_cod_depositor_comments 'Adding full bibliography for 1572002--1572006.cif.'
_cod_database_code 1572006
_shelx_shelxl_version_number 2018/3
_chemical_oxdiff_formula 'C52 H60 B2 F8 N12 O4 Pt'
_chemical_oxdiff_usercomment 'propyl Pt'
_shelx_space_group_comment
;
The symmetry employed for this shelxl refinement is uniquely defined
by the following loop, which should always be used as a source of
symmetry information in preference to the above space-group names.
They are only intended as comments.
;
_shelx_estimated_absorpt_t_max 0.920
_shelx_estimated_absorpt_t_min 0.732
_olex2_refinement_description
;
1. Restrained distances
 N41-H41 \\sim N44-H44 \\sim N14-H14 \\sim N11-H11
 with sigma of 0.02
2.a Secondary CH2 refined with riding coordinates:
 C15(H15A,H15B), C16(H16A,H16B), C45(H45A,H45B), C46(H46A,H46B)
2.b Aromatic/amide H refined with riding coordinates:
 C2(H2), C5(H5), C6(H6), C7(H7), C9(H9), C10(H10), C32(H32), C35(H35),
 C36(H36), C37(H37), C39(H39), C40(H40)
2.c Idealised Me refined as rotating group:
 C17(H17A,H17B,H17C), C47(H47A,H47B,H47C)
;
_olex2_submission_special_instructions 'No special instructions were received'
_oxdiff_exptl_absorpt_empirical_details
;
Empirical correction (ABSPACK) includes:
- Absorption correction using spherical harmonics
- Frame scaling
;
_oxdiff_exptl_absorpt_empirical_full_max 1.911
_oxdiff_exptl_absorpt_empirical_full_min 0.222

loop_
_space_group_symop_operation_xyz
'x, y, z'
'-x, y+1/2, -z+1/2'
'-x, -y, -z'
'x, -y-1/2, z-1/2'

loop_
_atom_site_label
_atom_site_type_symbol
_atom_site_fract_x
_atom_site_fract_y
_atom_site_fract_z
_atom_site_U_iso_or_equiv
_atom_site_adp_type
_atom_site_occupancy
_atom_site_site_symmetry_order
_atom_site_calc_flag
_atom_site_refinement_flags_posn
_atom_site_refinement_flags_adp
_atom_site_refinement_flags_occupancy
_atom_site_disorder_assembly
_atom_site_disorder_group
N1 N 0.5492(8) 0.4020(4) 0.5172(7) 0.025(2) Uani 1 1 d . . . . .
Pt1 Pt 0.500000 0.500000 0.500000 0.0215(2) Uani 1 2 d S . P . .
C2 C 0.5088(9) 0.3593(5) 0.5860(9) 0.024(3) Uani 1 1 d . . . . .
H2 H 0.457516 0.375544 0.629236 0.029 Uiso 1 1 calc R U . . .
C3 C 0.5405(9) 0.2906(5) 0.5958(9) 0.020(2) Uani 1 1 d . . . . .
C4 C 0.4985(10) 0.2439(5) 0.6696(10) 0.028(3) Uani 1 1 d . . . . .
C5 C 0.5243(11) 0.1757(5) 0.6640(10) 0.035(3) Uani 1 1 d . . . . .
H5 H 0.494587 0.143868 0.709478 0.042 Uiso 1 1 calc R U . . .
C6 C 0.5935(12) 0.1538(6) 0.5920(11) 0.045(4) Uani 1 1 d . . . . .
H6 H 0.608207 0.106873 0.588286 0.054 Uiso 1 1 calc R U . . .
C7 C 0.6403(11) 0.1969(5) 0.5273(10) 0.037(3) Uani 1 1 d . . . . .
H7 H 0.690873 0.180679 0.483302 0.044 Uiso 1 1 calc R U . . .
C8 C 0.6127(9) 0.2672(5) 0.5258(9) 0.024(2) Uani 1 1 d . . . . .
C9 C 0.6580(10) 0.3153(5) 0.4617(9) 0.027(3) Uani 1 1 d . . . . .
H9 H 0.712732 0.301766 0.420657 0.033 Uiso 1 1 calc R U . . .
C10 C 0.6250(10) 0.3798(5) 0.4575(10) 0.031(3) Uani 1 1 d . . . . .
H10 H 0.655419 0.411076 0.411485 0.037 Uiso 1 1 calc R U . . .
N11 N 0.4313(9) 0.2692(4) 0.7415(8) 0.029(2) Uani 1 1 d D . . . .
H11 H 0.467(9) 0.314(4) 0.777(8) 0.035 Uiso 1 1 d D U . . .
C12 C 0.3660(11) 0.2317(5) 0.8013(10) 0.033(3) Uani 1 1 d . . . . .
O13 O 0.3557(7) 0.1717(3) 0.7959(7) 0.036(2) Uani 1 1 d . . . . .
N14 N 0.3155(8) 0.2718(4) 0.8697(8) 0.032(2) Uani 1 1 d D . . . .
H14 H 0.329(9) 0.319(3) 0.905(9) 0.038 Uiso 1 1 d D U . . .
C15 C 0.2370(10) 0.2405(5) 0.9318(10) 0.030(3) Uani 1 1 d . . . . .
H15A H 0.278407 0.204957 0.987871 0.036 Uiso 1 1 calc R U . . .
H15B H 0.172283 0.218940 0.870797 0.036 Uiso 1 1 calc R U . . .
C16 C 0.1916(11) 0.2913(5) 1.0015(10) 0.037(3) Uani 1 1 d . . . . .
H16A H 0.148598 0.326228 0.945115 0.044 Uiso 1 1 calc R U . . .
H16B H 0.256360 0.313573 1.061154 0.044 Uiso 1 1 calc R U . . .
C17 C 0.1130(12) 0.2588(6) 1.0677(11) 0.046(4) Uani 1 1 d . . . . .
H17A H 0.154476 0.222753 1.120547 0.069 Uiso 1 1 calc R U . . .
H17B H 0.045757 0.239875 1.008241 0.069 Uiso 1 1 calc R U . . .
H17C H 0.088055 0.292834 1.117146 0.069 Uiso 1 1 calc R U . . .
N31 N 0.3586(8) 0.4774(4) 0.3669(8) 0.027(2) Uani 1 1 d . . . . .
C32 C 0.2601(10) 0.4593(5) 0.3916(10) 0.025(3) Uani 1 1 d . . . . .
H32 H 0.261564 0.456559 0.475043 0.030 Uiso 1 1 calc R U . . .
C33 C 0.1577(10) 0.4444(5) 0.3074(10) 0.029(3) Uani 1 1 d . . . . .
C34 C 0.0545(11) 0.4262(5) 0.3400(10) 0.036(3) Uani 1 1 d . . . . .
C35 C -0.0458(11) 0.4157(6) 0.2466(10) 0.038(3) Uani 1 1 d . . . . .
H35 H -0.115053 0.405096 0.266317 0.045 Uiso 1 1 calc R U . . .
C36 C -0.0466(12) 0.4206(6) 0.1245(12) 0.046(3) Uani 1 1 d . . . . .
H36 H -0.116355 0.413697 0.062532 0.055 Uiso 1 1 calc R U . . .
C37 C 0.0542(11) 0.4355(5) 0.0920(11) 0.037(3) Uani 1 1 d . . . . .
H37 H 0.052995 0.436567 0.008576 0.044 Uiso 1 1 calc R U . . .
C38 C 0.1569(10) 0.4490(5) 0.1823(10) 0.028(3) Uani 1 1 d . . . . .
C39 C 0.2584(10) 0.4674(5) 0.1562(10) 0.029(3) Uani 1 1 d . . . . .
H39 H 0.259446 0.469678 0.073520 0.035 Uiso 1 1 calc R U . . .
C40 C 0.3573(10) 0.4823(5) 0.2459(10) 0.027(3) Uani 1 1 d . . . . .
H40 H 0.424468 0.495962 0.224674 0.033 Uiso 1 1 calc R U . . .
N41 N 0.0610(9) 0.4230(5) 0.4627(9) 0.035(2) Uani 1 1 d D . . . .
H41 H 0.135(6) 0.416(5) 0.531(7) 0.042 Uiso 1 1 d D U . . .
C42 C -0.0282(11) 0.4093(6) 0.5162(11) 0.036(3) Uani 1 1 d . . . . .
O43 O -0.1273(8) 0.3993(5) 0.4539(8) 0.064(3) Uani 1 1 d . . . . .
N44 N 0.0072(9) 0.4061(5) 0.6386(9) 0.036(3) Uani 1 1 d D . . . .
H44 H 0.094(5) 0.410(6) 0.674(9) 0.043 Uiso 1 1 d D U . . .
C45 C -0.0703(10) 0.3867(5) 0.7089(11) 0.038(3) Uani 1 1 d . . . . .
H45A H -0.147895 0.404307 0.668243 0.046 Uiso 1 1 calc R U . . .
H45B H -0.044369 0.407949 0.790302 0.046 Uiso 1 1 calc R U . . .
C46 C -0.0781(12) 0.3125(5) 0.7246(11) 0.040(3) Uani 1 1 d . . . . .
H46A H -0.000005 0.294218 0.760973 0.047 Uiso 1 1 calc R U . . .
H46B H -0.108889 0.291284 0.643708 0.047 Uiso 1 1 calc R U . . .
C47 C -0.1540(11) 0.2939(6) 0.8046(12) 0.049(4) Uani 1 1 d . . . . .
H47A H -0.234348 0.303142 0.761251 0.073 Uiso 1 1 calc R U . . .
H47B H -0.131901 0.320618 0.879634 0.073 Uiso 1 1 calc R U . . .
H47C H -0.144828 0.245791 0.824959 0.073 Uiso 1 1 calc R U . . .
B61 B 0.3246(14) 0.4478(6) 0.7800(14) 0.040(4) Uani 1 1 d . . . . .
F62 F 0.4196(6) 0.4089(3) 0.8355(6) 0.0489(19) Uani 1 1 d . . . . .
F63 F 0.2462(8) 0.4480(4) 0.8488(7) 0.071(3) Uani 1 1 d . . . . .
F64 F 0.3586(7) 0.5101(3) 0.7589(7) 0.063(2) Uani 1 1 d . . . . .
F65 F 0.2710(6) 0.4166(4) 0.6696(6) 0.051(2) Uani 1 1 d . . . . .

loop_
_atom_site_aniso_label
_atom_site_aniso_U_11
_atom_site_aniso_U_22
_atom_site_aniso_U_33
_atom_site_aniso_U_23
_atom_site_aniso_U_13
_atom_site_aniso_U_12
N1 0.031(5) 0.026(5) 0.019(5) 0.003(4) 0.011(5) -0.010(4)
Pt1 0.0248(3) 0.0184(3) 0.0248(3) 0.0014(3) 0.0125(2) -0.0006(3)
C2 0.020(6) 0.039(7) 0.013(6) -0.001(5) 0.003(5) 0.005(5)
C3 0.025(6) 0.014(5) 0.017(6) -0.006(4) -0.004(5) -0.005(5)
C4 0.024(7) 0.031(6) 0.032(7) -0.003(5) 0.013(6) -0.016(5)
C5 0.052(9) 0.019(6) 0.041(7) 0.007(5) 0.026(7) 0.000(6)
C6 0.063(10) 0.027(6) 0.049(9) 0.003(6) 0.023(8) 0.011(7)
C7 0.048(9) 0.027(6) 0.039(7) -0.006(6) 0.017(7) 0.004(6)
C8 0.013(6) 0.024(6) 0.028(6) 0.003(5) -0.005(5) 0.010(5)
C9 0.027(7) 0.033(6) 0.025(6) 0.004(5) 0.012(6) -0.001(6)
C10 0.033(7) 0.032(7) 0.030(7) 0.001(5) 0.012(6) -0.001(6)
N11 0.040(6) 0.021(5) 0.030(6) 0.002(4) 0.017(5) 0.000(5)
C12 0.039(8) 0.024(6) 0.041(7) 0.006(6) 0.018(6) -0.006(6)
O13 0.049(6) 0.019(4) 0.048(5) -0.001(4) 0.026(5) -0.011(4)
N14 0.037(6) 0.025(5) 0.041(6) 0.003(5) 0.022(5) 0.001(5)
C15 0.029(7) 0.033(6) 0.029(7) 0.009(5) 0.008(6) 0.003(6)
C16 0.037(8) 0.036(7) 0.040(8) 0.005(6) 0.015(6) -0.012(6)
C17 0.055(10) 0.037(7) 0.060(9) 0.007(6) 0.037(8) -0.007(7)
N31 0.033(6) 0.029(5) 0.025(5) 0.008(4) 0.016(5) 0.006(4)
C32 0.030(7) 0.015(6) 0.036(7) 0.001(5) 0.019(6) -0.004(5)
C33 0.033(8) 0.017(6) 0.032(7) 0.006(5) 0.003(6) 0.005(5)
C34 0.045(9) 0.027(6) 0.028(7) -0.004(5) -0.001(7) 0.003(6)
C35 0.038(8) 0.046(7) 0.032(7) 0.011(6) 0.013(7) 0.009(6)
C36 0.038(9) 0.050(8) 0.049(9) -0.012(7) 0.010(7) -0.014(7)
C37 0.042(8) 0.030(7) 0.033(7) -0.005(5) 0.002(6) 0.000(6)
C38 0.029(7) 0.014(5) 0.037(7) 0.001(5) 0.004(6) -0.005(5)
C39 0.033(7) 0.026(6) 0.027(7) 0.009(5) 0.005(6) 0.011(6)
C40 0.028(7) 0.027(6) 0.030(6) 0.002(5) 0.013(6) -0.011(5)
N41 0.027(6) 0.049(6) 0.032(6) -0.005(5) 0.013(5) -0.002(5)
C42 0.038(9) 0.029(6) 0.039(8) 0.001(6) 0.007(7) -0.014(6)
O43 0.022(5) 0.113(8) 0.058(6) 0.016(6) 0.010(5) -0.011(6)
N44 0.037(7) 0.041(6) 0.035(7) 0.009(5) 0.019(6) 0.006(5)
C45 0.029(7) 0.039(7) 0.052(8) -0.006(6) 0.019(7) 0.007(6)
C46 0.055(9) 0.021(6) 0.046(8) -0.010(5) 0.018(7) -0.006(6)
C47 0.040(9) 0.052(8) 0.055(9) 0.011(7) 0.015(7) -0.003(7)
B61 0.057(11) 0.015(7) 0.057(11) 0.009(7) 0.033(9) 0.001(7)
F62 0.055(5) 0.033(4) 0.054(5) -0.001(3) 0.007(4) 0.002(4)
F63 0.073(6) 0.102(7) 0.050(5) -0.001(5) 0.037(5) -0.001(5)
F64 0.071(6) 0.047(5) 0.073(5) 0.006(4) 0.021(5) -0.012(4)
F65 0.054(5) 0.065(5) 0.036(4) -0.011(4) 0.015(4) -0.004(4)

loop_
_atom_type_symbol
_atom_type_description
_atom_type_scat_dispersion_real
_atom_type_scat_dispersion_imag
_atom_type_scat_source
C C 0.0033 0.0016 'International Tables Vol C Tables 4.2.6.8 and 6.1.1.4'
H H 0.0000 0.0000 'International Tables Vol C Tables 4.2.6.8 and 6.1.1.4'
B B 0.0013 0.0007 'International Tables Vol C Tables 4.2.6.8 and 6.1.1.4'
F F 0.0171 0.0103 'International Tables Vol C Tables 4.2.6.8 and 6.1.1.4'
N N 0.0061 0.0033 'International Tables Vol C Tables 4.2.6.8 and 6.1.1.4'
O O 0.0106 0.0060 'International Tables Vol C Tables 4.2.6.8 and 6.1.1.4'
Pt Pt -1.7033 8.3905 'International Tables Vol C Tables 4.2.6.8 and 6.1.1.4'

loop_
_exptl_crystal_face_index_h
_exptl_crystal_face_index_k
_exptl_crystal_face_index_l
_exptl_crystal_face_perp_dist
-3 21 -9 0.0290
10 -13 -13 0.0386
-6 -8 15 0.0220
-10 18 10 0.0328
-16 2 0 0.0114
16 -1 0 0.0183
5 -25 4 0.0423

loop_
_geom_angle_atom_site_label_1
_geom_angle_atom_site_label_2
_geom_angle_atom_site_label_3
_geom_angle
_geom_angle_site_symmetry_1
_geom_angle_site_symmetry_3
_geom_angle_publ_flag
C2 N1 Pt1 121.3(7) . . ?
C2 N1 C10 119.9(9) . . ?
C10 N1 Pt1 118.9(6) . . ?
N1 Pt1 N1 180.0 3_666 . ?
N31 Pt1 N1 88.5(3) 3_666 . ?
N31 Pt1 N1 88.5(3) . 3_666 ?
N31 Pt1 N1 91.5(3) 3_666 3_666 ?
N31 Pt1 N1 91.5(3) . . ?
N31 Pt1 N31 180.0 3_666 . ?
N1 C2 H2 119.3 . . ?
N1 C2 C3 121.4(9) . . ?
C3 C2 H2 119.3 . . ?
C2 C3 C4 122.3(9) . . ?
C2 C3 C8 118.0(9) . . ?
C8 C3 C4 119.6(9) . . ?
C5 C4 C3 118.5(9) . . ?
C5 C4 N11 123.3(9) . . ?
N11 C4 C3 118.2(9) . . ?
C4 C5 H5 119.7 . . ?
C4 C5 C6 120.6(10) . . ?
C6 C5 H5 119.7 . . ?
C5 C6 H6 118.8 . . ?
C7 C6 C5 122.4(10) . . ?
C7 C6 H6 118.8 . . ?
C6 C7 H7 120.3 . . ?
C6 C7 C8 119.4(10) . . ?
C8 C7 H7 120.3 . . ?
C3 C8 C7 119.4(9) . . ?
C9 C8 C3 117.6(9) . . ?
C9 C8 C7 123.0(9) . . ?
C8 C9 H9 119.6 . . ?
C10 C9 C8 120.8(10) . . ?
C10 C9 H9 119.6 . . ?
N1 C10 H10 119.1 . . ?
C9 C10 N1 121.9(10) . . ?
C9 C10 H10 119.1 . . ?
C4 N11 H11 107(6) . . ?
C12 N11 C4 126.8(9) . . ?
C12 N11 H11 120(5) . . ?
O13 C12 N11 124.7(10) . . ?
O13 C12 N14 123.3(10) . . ?
N14 C12 N11 112.0(9) . . ?
C12 N14 H14 135(6) . . ?
C12 N14 C15 118.6(9) . . ?
C15 N14 H14 105(6) . . ?
N14 C15 H15A 109.5 . . ?
N14 C15 H15B 109.5 . . ?
N14 C15 C16 110.9(9) . . ?
H15A C15 H15B 108.0 . . ?
C16 C15 H15A 109.5 . . ?
C16 C15 H15B 109.5 . . ?
C15 C16 H16A 109.4 . . ?
C15 C16 H16B 109.4 . . ?
C15 C16 C17 111.0(9) . . ?
H16A C16 H16B 108.0 . . ?
C17 C16 H16A 109.4 . . ?
C17 C16 H16B 109.4 . . ?
C16 C17 H17A 109.5 . . ?
C16 C17 H17B 109.5 . . ?
C16 C17 H17C 109.5 . . ?
H17A C17 H17B 109.5 . . ?
H17A C17 H17C 109.5 . . ?
H17B C17 H17C 109.5 . . ?
C32 N31 Pt1 121.4(7) . . ?
C32 N31 C40 117.6(10) . . ?
C40 N31 Pt1 121.0(7) . . ?
N31 C32 H32 117.0 . . ?
N31 C32 C33 126.1(10) . . ?
C33 C32 H32 117.0 . . ?
C32 C33 C34 123.3(10) . . ?
C32 C33 C38 116.3(10) . . ?
C38 C33 C34 120.4(11) . . ?
C35 C34 C33 118.2(10) . . ?
N41 C34 C33 117.5(11) . . ?
N41 C34 C35 124.3(11) . . ?
C34 C35 H35 119.4 . . ?
C34 C35 C36 121.3(11) . . ?
C36 C35 H35 119.4 . . ?
C35 C36 H36 119.5 . . ?
C35 C36 C37 120.9(13) . . ?
C37 C36 H36 119.5 . . ?
C36 C37 H37 119.9 . . ?
C36 C37 C38 120.3(11) . . ?
C38 C37 H37 119.9 . . ?
C37 C38 C33 118.9(10) . . ?
C39 C38 C33 117.9(11) . . ?
C39 C38 C37 123.2(11) . . ?
C38 C39 H39 118.8 . . ?
C40 C39 C38 122.4(10) . . ?
C40 C39 H39 118.8 . . ?
N31 C40 H40 120.1 . . ?
C39 C40 N31 119.7(10) . . ?
C39 C40 H40 120.1 . . ?
C34 N41 H41 125(6) . . ?
C34 N41 C42 127.9(11) . . ?
C42 N41 H41 105(6) . . ?
O43 C42 N41 121.5(11) . . ?
O43 C42 N44 124.9(11) . . ?
N44 C42 N41 113.5(11) . . ?
C42 N44 H44 114(6) . . ?
C42 N44 C45 121.4(11) . . ?
C45 N44 H44 124(6) . . ?
N44 C45 H45A 108.8 . . ?
N44 C45 H45B 108.8 . . ?
N44 C45 C46 113.8(9) . . ?
H45A C45 H45B 107.7 . . ?
C46 C45 H45A 108.8 . . ?
C46 C45 H45B 108.8 . . ?
C45 C46 H46A 109.1 . . ?
C45 C46 H46B 109.1 . . ?
C45 C46 C47 112.6(9) . . ?
H46A C46 H46B 107.8 . . ?
C47 C46 H46A 109.1 . . ?
C47 C46 H46B 109.1 . . ?
C46 C47 H47A 109.5 . . ?
C46 C47 H47B 109.5 . . ?
C46 C47 H47C 109.5 . . ?
H47A C47 H47B 109.5 . . ?
H47A C47 H47C 109.5 . . ?
H47B C47 H47C 109.5 . . ?
F62 B61 F63 110.6(11) . . ?
F62 B61 F65 106.7(10) . . ?
F63 B61 F65 107.0(12) . . ?
F64 B61 F62 109.8(12) . . ?
F64 B61 F63 112.9(10) . . ?
F64 B61 F65 109.6(11) . . ?

loop_
_geom_bond_atom_site_label_1
_geom_bond_atom_site_label_2
_geom_bond_distance
_geom_bond_site_symmetry_2
_geom_bond_publ_flag
N1 Pt1 2.025(8) . ?
N1 C2 1.337(12) . ?
N1 C10 1.360(12) . ?
Pt1 N31 2.002(10) 3_666 ?
Pt1 N31 2.002(10) . ?
C2 H2 0.9500 . ?
C2 C3 1.410(13) . ?
C3 C4 1.438(13) . ?
C3 C8 1.416(13) . ?
C4 C5 1.393(14) . ?
C4 N11 1.399(13) . ?
C5 H5 0.9500 . ?
C5 C6 1.396(15) . ?
C6 H6 0.9500 . ?
C6 C7 1.353(15) . ?
C7 H7 0.9500 . ?
C7 C8 1.432(14) . ?
C8 C9 1.402(13) . ?
C9 H9 0.9500 . ?
C9 C10 1.338(14) . ?
C10 H10 0.9500 . ?
N11 H11 1.02(6) . ?
N11 C12 1.394(13) . ?
C12 O13 1.197(12) . ?
C12 N14 1.372(13) . ?
N14 H14 1.02(6) . ?
N14 C15 1.473(13) . ?
C15 H15A 0.9900 . ?
C15 H15B 0.9900 . ?
C15 C16 1.480(14) . ?
C16 H16A 0.9900 . ?
C16 H16B 0.9900 . ?
C16 C17 1.513(14) . ?
C17 H17A 0.9800 . ?
C17 H17B 0.9800 . ?
C17 H17C 0.9800 . ?
N31 C32 1.348(13) . ?
N31 C40 1.383(12) . ?
C32 H32 0.9500 . ?
C32 C33 1.375(16) . ?
C33 C34 1.446(16) . ?
C33 C38 1.429(14) . ?
C34 C35 1.393(16) . ?
C34 N41 1.384(13) . ?
C35 H35 0.9500 . ?
C35 C36 1.397(15) . ?
C36 H36 0.9500 . ?
C36 C37 1.401(16) . ?
C37 H37 0.9500 . ?
C37 C38 1.405(16) . ?
C38 C39 1.391(15) . ?
C39 H39 0.9500 . ?
C39 C40 1.376(15) . ?
C40 H40 0.9500 . ?
N41 H41 1.02(6) . ?
N41 C42 1.407(15) . ?
C42 O43 1.231(14) . ?
C42 N44 1.347(14) . ?
N44 H44 1.02(6) . ?
N44 C45 1.447(13) . ?
C45 H45A 0.9900 . ?
C45 H45B 0.9900 . ?
C45 C46 1.488(14) . ?
C46 H46A 0.9900 . ?
C46 H46B 0.9900 . ?
C46 C47 1.511(14) . ?
C47 H47A 0.9800 . ?
C47 H47B 0.9800 . ?
C47 H47C 0.9800 . ?
B61 F62 1.384(17) . ?
B61 F63 1.391(15) . ?
B61 F64 1.346(14) . ?
B61 F65 1.393(17) . ?

loop_
_geom_hbond_atom_site_label_D
_geom_hbond_atom_site_label_H
_geom_hbond_atom_site_label_A
_geom_hbond_distance_DH
_geom_hbond_distance_HA
_geom_hbond_distance_DA
_geom_hbond_angle_DHA
_geom_hbond_site_symmetry_A
_geom_hbond_publ_flag
N11 H11 F62 1.02(6) 2.13(8) 2.988(10) 141(8) . yes
N14 H14 F62 1.02(6) 2.34(8) 3.064(11) 127(7) . yes
N41 H41 F65 1.02(6) 1.95(6) 2.958(13) 170(9) . yes
N44 H44 F65 1.02(6) 2.16(7) 3.122(12) 156(8) . yes

loop_
_geom_torsion_atom_site_label_1
_geom_torsion_atom_site_label_2
_geom_torsion_atom_site_label_3
_geom_torsion_atom_site_label_4
_geom_torsion
_geom_torsion_site_symmetry_1
_geom_torsion_site_symmetry_2
_geom_torsion_site_symmetry_3
_geom_torsion_site_symmetry_4
_geom_torsion_publ_flag
N1 C2 C3 C4 179.7(10) . . . . ?
N1 C2 C3 C8 -2.9(15) . . . . ?
Pt1 N1 C2 C3 178.3(8) . . . . ?
Pt1 N1 C10 C9 -177.7(9) . . . . ?
Pt1 N31 C32 C33 178.3(8) . . . . ?
Pt1 N31 C40 C39 -179.1(7) . . . . ?
C2 N1 C10 C9 2.4(17) . . . . ?
C2 C3 C4 C5 173.2(11) . . . . ?
C2 C3 C4 N11 -5.3(16) . . . . ?
C2 C3 C8 C7 -175.8(10) . . . . ?
C2 C3 C8 C9 6.8(15) . . . . ?
C3 C4 C5 C6 2.6(18) . . . . ?
C3 C4 N11 C12 167.5(11) . . . . ?
C3 C8 C9 C10 -6.3(16) . . . . ?
C4 C3 C8 C7 1.6(16) . . . . ?
C4 C3 C8 C9 -175.8(10) . . . . ?
C4 C5 C6 C7 1(2) . . . . ?
C4 N11 C12 O13 -2(2) . . . . ?
C4 N11 C12 N14 176.5(11) . . . . ?
C5 C4 N11 C12 -11.0(19) . . . . ?
C5 C6 C7 C8 -4(2) . . . . ?
C6 C7 C8 C3 2.4(18) . . . . ?
C6 C7 C8 C9 179.7(12) . . . . ?
C7 C8 C9 C10 176.3(11) . . . . ?
C8 C3 C4 C5 -4.1(16) . . . . ?
C8 C3 C4 N11 177.4(10) . . . . ?
C8 C9 C10 N1 1.7(18) . . . . ?
C10 N1 C2 C3 -1.8(16) . . . . ?
N11 C4 C5 C6 -178.9(12) . . . . ?
N11 C12 N14 C15 175.8(10) . . . . ?
C12 N14 C15 C16 179.7(11) . . . . ?
O13 C12 N14 C15 -5.2(18) . . . . ?
N14 C15 C16 C17 -178.7(10) . . . . ?
N31 C32 C33 C34 -179.1(10) . . . . ?
N31 C32 C33 C38 -0.2(15) . . . . ?
C32 N31 C40 C39 -1.5(14) . . . . ?
C32 C33 C34 C35 176.6(11) . . . . ?
C32 C33 C34 N41 -0.8(16) . . . . ?
C32 C33 C38 C37 -178.9(10) . . . . ?
C32 C33 C38 C39 0.5(14) . . . . ?
C33 C34 C35 C36 1.9(17) . . . . ?
C33 C34 N41 C42 177.1(10) . . . . ?
C33 C38 C39 C40 -1.3(15) . . . . ?
C34 C33 C38 C37 0.1(15) . . . . ?
C34 C33 C38 C39 179.4(10) . . . . ?
C34 C35 C36 C37 0.6(18) . . . . ?
C34 N41 C42 O43 -1.2(19) . . . . ?
C34 N41 C42 N44 176.5(11) . . . . ?
C35 C34 N41 C42 -0.1(18) . . . . ?
C35 C36 C37 C38 -3.0(17) . . . . ?
C36 C37 C38 C33 2.6(16) . . . . ?
C36 C37 C38 C39 -176.7(11) . . . . ?
C37 C38 C39 C40 178.0(10) . . . . ?
C38 C33 C34 C35 -2.3(15) . . . . ?
C38 C33 C34 N41 -179.7(9) . . . . ?
C38 C39 C40 N31 1.8(16) . . . . ?
C40 N31 C32 C33 0.7(15) . . . . ?
N41 C34 C35 C36 179.1(11) . . . . ?
N41 C42 N44 C45 -174.4(9) . . . . ?
C42 N44 C45 C46 86.3(14) . . . . ?
O43 C42 N44 C45 3.2(19) . . . . ?
N44 C45 C46 C47 176.5(11) . . . . ?

loop_
_exptl_oxdiff_crystal_face_indexfrac_h
_exptl_oxdiff_crystal_face_indexfrac_k
_exptl_oxdiff_crystal_face_indexfrac_l
_exptl_oxdiff_crystal_face_x
_exptl_oxdiff_crystal_face_y
_exptl_oxdiff_crystal_face_z
-3.0001 21.0000 -9.0001 -0.9594 -0.0747 -0.2642
9.9999 -12.9999 -13.0000 -0.2357 -0.0350 0.9759
-5.9999 -8.0000 15.0001 0.8437 0.1862 -0.4597
-9.9999 17.9999 10.0000 -0.0247 -0.0040 -0.9924
-16.0002 2.0002 0.0000 -0.3399 0.7903 -0.4644
16.0002 -1.0002 -0.0000 0.3196 -0.8091 0.4418
5.0000 -24.9999 4.0001 0.8139 0.1379 0.5685
